data_7159902
loop_
_publ_author_name
'Ohira, Kazuki'
'Kozuka, Kumpei'
'Kaneda, Naoki'
'Yamamoto, Masahiro'
'Imato, Keiichi'
'Ooyama, Yousuke'

_publ_section_title
;
 Photochromism of phenazine-2,3-diol derivatives through excited state
 intermolecular proton transfer based on keto-enol tautomerization.
;
_journal_issue 20
_journal_name_full 'Organic &amp; biomolecular chemistry'
_journal_page_first 4077
_journal_page_last 4088
_journal_paper_doi 10.1039/d4ob00387j
_journal_volume 22
_journal_year 2024
_chemical_formula_moiety 'C14 H12 N2 O3'
_chemical_formula_sum 'C14 H12 N2 O3'
_chemical_formula_weight 256.26
_chemical_name_systematic 3-(methoxymethoxy)phenazin-2-ol
_space_group_crystal_system monoclinic
_space_group_IT_number 14
_space_group_name_Hall '-P 2yn'
_space_group_name_H-M_alt 'P 1 21/n 1'
_atom_sites_solution_hydrogens geom
_atom_sites_solution_primary dual
_audit_block_doi 10.5517/ccdc.csd.cc2j4xzl
_audit_creation_date 2024-01-15
_audit_creation_method
;
Olex2 1.3-ac4
(compiled 2020.11.27 svn.r5f609507 for Rigaku Oxford Diffraction, GUI svn.r6214)
;
_audit_update_record
;
2024-01-26 deposited with the CCDC.	2024-04-11 downloaded from the CCDC.
;
_cell_angle_alpha 90
_cell_angle_beta 116.157(6)
_cell_angle_gamma 90
_cell_formula_units_Z 8
_cell_length_a 23.2329(10)
_cell_length_b 4.8344(2)
_cell_length_c 23.5477(11)
_cell_measurement_reflns_used 12554
_cell_measurement_temperature 100.00(10)
_cell_measurement_theta_max 29.9070
_cell_measurement_theta_min 2.6050
_cell_volume 2374.0(2)
_computing_cell_refinement 'CrysAlisPro 1.171.42.27a (Rigaku OD, 2021)'
_computing_data_collection 'CrysAlisPro 1.171.42.27a (Rigaku OD, 2021)'
_computing_data_reduction 'CrysAlisPro 1.171.42.27a (Rigaku OD, 2021)'
_computing_molecular_graphics 'Olex2 1.3-ac4 (Dolomanov et al., 2009)'
_computing_publication_material 'Olex2 1.3-ac4 (Dolomanov et al., 2009)'
_computing_structure_refinement 'SHELXL 2018/3 (Sheldrick, 2015)'
_computing_structure_solution 'SHELXT  (Sheldrick, 2015)'
_diffrn_ambient_environment N~2~
_diffrn_ambient_temperature 100.00(10)
_diffrn_detector 'Hybrid Pixel Array Detector'
_diffrn_detector_area_resol_mean 10.0000
_diffrn_detector_type HyPix
_diffrn_measured_fraction_theta_full 0.999
_diffrn_measured_fraction_theta_max 0.834
_diffrn_measurement_details
;
List of Runs (angles in degrees, time in seconds):

  # Type    Start    End  Width  t~exp~   \w     \q     \k     \f   Frames
#--------------------------------------------------------------------------
  1  \w    -15.00  77.00   0.50    2.00    --    8.40  38.00 150.00  184
  2  \w     -4.00  34.00   0.50    2.00    --    8.40 -99.00  90.00   76
  3  \w     -9.00  31.00   0.50    2.00    --    8.40 -19.00 -60.00   80
  4  \w     18.00  62.00   0.50    2.00    --    8.40   0.00 -60.00   88
  5  \w    -14.00  77.00   0.50    2.00    --    8.40  77.00-120.00  182
  6  \w    -70.00 -11.00   0.50    2.00    --    8.40   0.00 -60.00  118
;
_diffrn_measurement_device 'four-circle diffractometer'
_diffrn_measurement_device_type 'XtaLAB Synergy R, DW system, HyPix'
_diffrn_measurement_method '\w scans'
_diffrn_orient_matrix_type 'CrysAlisPro convention (1999,Acta A55,543-557)'
_diffrn_orient_matrix_UB_11 -0.0210434000
_diffrn_orient_matrix_UB_12 0.0050691000
_diffrn_orient_matrix_UB_13 0.0144936000
_diffrn_orient_matrix_UB_21 -0.0266861000
_diffrn_orient_matrix_UB_22 0.0039222000
_diffrn_orient_matrix_UB_23 -0.0302657000
_diffrn_orient_matrix_UB_31 -0.0014307000
_diffrn_orient_matrix_UB_32 -0.1465725000
_diffrn_orient_matrix_UB_33 -0.0003069000
_diffrn_radiation_monochromator mirror
_diffrn_radiation_probe x-ray
_diffrn_radiation_type 'Mo K\a'
_diffrn_radiation_wavelength 0.71073
_diffrn_reflns_av_R_equivalents 0.0326
_diffrn_reflns_av_unetI/netI 0.0350
_diffrn_reflns_Laue_measured_fraction_full 0.999
_diffrn_reflns_Laue_measured_fraction_max 0.834
_diffrn_reflns_limit_h_max 29
_diffrn_reflns_limit_h_min -31
_diffrn_reflns_limit_k_max 6
_diffrn_reflns_limit_k_min -5
_diffrn_reflns_limit_l_max 30
_diffrn_reflns_limit_l_min -24
_diffrn_reflns_number 23814
_diffrn_reflns_point_group_measured_fraction_full 0.999
_diffrn_reflns_point_group_measured_fraction_max 0.834
_diffrn_reflns_theta_full 25.242
_diffrn_reflns_theta_max 29.788
_diffrn_reflns_theta_min 2.612
_diffrn_source 'Rotating-anode X-ray tube'
_diffrn_source_type 'Rigaku (Mo) X-ray Source'
_exptl_absorpt_coefficient_mu 0.103
_exptl_absorpt_correction_T_max 1.00000
_exptl_absorpt_correction_T_min 0.98468
_exptl_absorpt_correction_type multi-scan
_exptl_absorpt_process_details
;
CrysAlisPro 1.171.42.27a (Rigaku Oxford Diffraction, 2021)
Empirical absorption correction using spherical harmonics,
implemented in SCALE3 ABSPACK scaling algorithm.
;
_exptl_crystal_colour 'clear yellow'
_exptl_crystal_colour_lustre clear
_exptl_crystal_colour_primary yellow
_exptl_crystal_density_diffrn 1.434
_exptl_crystal_description needle
_exptl_crystal_F_000 1072
_exptl_crystal_size_max 0.15
_exptl_crystal_size_mid 0.07
_exptl_crystal_size_min 0.07
_refine_diff_density_max 0.282
_refine_diff_density_min -0.197
_refine_diff_density_rms 0.048
_refine_ls_extinction_method none
_refine_ls_goodness_of_fit_ref 1.061
_refine_ls_hydrogen_treatment constr
_refine_ls_matrix_type full
_refine_ls_number_parameters 347
_refine_ls_number_reflns 5665
_refine_ls_number_restraints 0
_refine_ls_restrained_S_all 1.061
_refine_ls_R_factor_all 0.0610
_refine_ls_R_factor_gt 0.0425
_refine_ls_shift/su_max 0.001
_refine_ls_shift/su_mean 0.000
_refine_ls_structure_factor_coef Fsqd
_refine_ls_weighting_details 'w=1/[\s^2^(Fo^2^)+(0.0506P)^2^+0.5689P] where P=(Fo^2^+2Fc^2^)/3'
_refine_ls_weighting_scheme calc
_refine_ls_wR_factor_gt 0.1011
_refine_ls_wR_factor_ref 0.1078
_reflns_Friedel_coverage 0.000
_reflns_number_gt 4321
_reflns_number_total 5665
_reflns_threshold_expression 'I > 2\s(I)'
_cod_data_source_file d4ob00387j2.cif
_cod_data_source_block exp_1732
_cod_depositor_comments 'Adding full bibliography for 7159899--7159902.cif.'
_cod_database_code 7159902
_shelx_shelxl_version_number 2018/3
_chemical_oxdiff_formula C14N2O3H12
_shelx_space_group_comment
;
The symmetry employed for this shelxl refinement is uniquely defined
by the following loop, which should always be used as a source of
symmetry information in preference to the above space-group names.
They are only intended as comments.
;
_shelx_estimated_absorpt_t_max 0.993
_shelx_estimated_absorpt_t_min 0.985
_reflns_odcompleteness_completeness 99.78
_reflns_odcompleteness_iscentric 1
_reflns_odcompleteness_theta 25.30
_olex2_refinement_description
;
1. Fixed Uiso
 At 1.2 times of:
  All C(H) groups, All C(H,H) groups
 At 1.5 times of:
  All C(H,H,H) groups, All O(H) groups
2.a Secondary CH2 refined with riding coordinates:
 C13(H13A,H13B), C27(H27A,H27B)
2.b Aromatic/amide H refined with riding coordinates:
 C1(H1A), C4(H4), C5(H5), C6(H6), C7(H7), C8(H8), C15(H15), C18(H18), C19(H19),
  C20(H20), C21(H21), C22(H22)
2.c Idealised Me refined as rotating group:
 C14(H14A,H14B,H14C), C28(H28A,H28B,H28C)
2.d Idealised tetrahedral OH refined as rotating group:
 O1(H1), O4(H4A)
;
_olex2_submission_special_instructions 'No special instructions were received'
_oxdiff_exptl_absorpt_empirical_details
;
Empirical correction (ABSPACK) includes:
- Absorption correction using spherical harmonics
- Frame scaling
;
_oxdiff_exptl_absorpt_empirical_full_max 1.080
_oxdiff_exptl_absorpt_empirical_full_min 0.882

loop_
_space_group_symop_operation_xyz
'x, y, z'
'-x+1/2, y+1/2, -z+1/2'
'-x, -y, -z'
'x-1/2, -y-1/2, z-1/2'

loop_
_atom_site_label
_atom_site_type_symbol
_atom_site_fract_x
_atom_site_fract_y
_atom_site_fract_z
_atom_site_U_iso_or_equiv
_atom_site_adp_type
_atom_site_occupancy
_atom_site_site_symmetry_order
_atom_site_calc_flag
_atom_site_refinement_flags_posn
_atom_site_refinement_flags_adp
_atom_site_refinement_flags_occupancy
_atom_site_disorder_assembly
_atom_site_disorder_group
O1 O 0.25609(4) 0.62904(19) 0.65275(4) 0.0186(2) Uani 1 1 d . . . . .
H1 H 0.286480 0.654881 0.688768 0.028 Uiso 1 1 calc R U . . .
O2 O 0.16501(4) 0.66315(19) 0.53838(4) 0.0195(2) Uani 1 1 d . . . . .
O3 O 0.11299(5) 0.8642(2) 0.43787(5) 0.0266(3) Uani 1 1 d . . . . .
N1 N 0.14904(5) 1.2504(2) 0.73058(5) 0.0148(2) Uani 1 1 d . . . . .
N2 N 0.06082(5) 1.3734(2) 0.60383(5) 0.0168(2) Uani 1 1 d . . . . .
C1 C 0.20189(6) 0.9298(3) 0.69339(6) 0.0150(3) Uani 1 1 d . . . . .
H1A H 0.232217 0.892825 0.735720 0.018 Uiso 1 1 calc R U . . .
C2 C 0.20704(6) 0.7975(3) 0.64484(6) 0.0154(3) Uani 1 1 d . . . . .
C3 C 0.15762(6) 0.8340(3) 0.58071(6) 0.0157(3) Uani 1 1 d . . . . .
C4 C 0.11002(6) 1.0242(3) 0.56758(6) 0.0172(3) Uani 1 1 d . . . . .
H4 H 0.079198 1.052886 0.525060 0.021 Uiso 1 1 calc R U . . .
C5 C 0.01381(6) 1.7244(3) 0.64260(7) 0.0183(3) Uani 1 1 d . . . . .
H5 H -0.015067 1.772918 0.600466 0.022 Uiso 1 1 calc R U . . .
C6 C 0.01129(7) 1.8609(3) 0.69183(7) 0.0202(3) Uani 1 1 d . . . . .
H6 H -0.019526 2.003321 0.683773 0.024 Uiso 1 1 calc R U . . .
C7 C 0.05419(7) 1.7934(3) 0.75527(7) 0.0201(3) Uani 1 1 d . . . . .
H7 H 0.051678 1.890669 0.789165 0.024 Uiso 1 1 calc R U . . .
C8 C 0.09891(6) 1.5905(3) 0.76796(7) 0.0183(3) Uani 1 1 d . . . . .
H8 H 0.127328 1.546504 0.810535 0.022 Uiso 1 1 calc R U . . .
C9 C 0.15187(6) 1.1219(3) 0.68160(6) 0.0147(3) Uani 1 1 d . . . . .
C10 C 0.10621(6) 1.1802(3) 0.61717(6) 0.0152(3) Uani 1 1 d . . . . .
C11 C 0.10297(6) 1.4446(3) 0.71744(6) 0.0149(3) Uani 1 1 d . . . . .
C12 C 0.05942(6) 1.5088(3) 0.65354(6) 0.0156(3) Uani 1 1 d . . . . .
C13 C 0.11285(7) 0.6458(3) 0.47627(6) 0.0230(3) Uani 1 1 d . . . . .
H13A H 0.115751 0.469054 0.456472 0.028 Uiso 1 1 calc R U . . .
H13B H 0.071853 0.646243 0.479648 0.028 Uiso 1 1 calc R U . . .
C14 C 0.15766(9) 0.8243(4) 0.41169(8) 0.0372(4) Uani 1 1 d . . . . .
H14A H 0.143028 0.671799 0.381168 0.056 Uiso 1 1 calc R U . . .
H14B H 0.199988 0.779931 0.445709 0.056 Uiso 1 1 calc R U . . .
H14C H 0.160474 0.994075 0.390295 0.056 Uiso 1 1 calc R U . . .
O4 O 0.21737(5) 0.3892(2) 0.33333(5) 0.0217(2) Uani 1 1 d . . . . .
H4A H 0.194178 0.364801 0.294511 0.033 Uiso 1 1 calc R U . . .
O5 O 0.29308(5) 0.39074(19) 0.45445(5) 0.0221(2) Uani 1 1 d . . . . .
O6 O 0.33815(5) 0.1894(2) 0.55566(5) 0.0239(2) Uani 1 1 d . . . . .
N3 N 0.35414(5) -0.2336(2) 0.29325(5) 0.0175(2) Uani 1 1 d . . . . .
N4 N 0.42512(5) -0.3099(2) 0.42585(6) 0.0195(3) Uani 1 1 d . . . . .
C15 C 0.28677(6) 0.0888(3) 0.31161(7) 0.0184(3) Uani 1 1 d . . . . .
H15 H 0.262111 0.111701 0.267288 0.022 Uiso 1 1 calc R U . . .
C16 C 0.27027(6) 0.2309(3) 0.35219(7) 0.0178(3) Uani 1 1 d . . . . .
C17 C 0.31080(7) 0.2153(3) 0.41959(7) 0.0188(3) Uani 1 1 d . . . . .
C18 C 0.36163(7) 0.0374(3) 0.44327(7) 0.0192(3) Uani 1 1 d . . . . .
H18 H 0.386890 0.023850 0.487710 0.023 Uiso 1 1 calc R U . . .
C19 C 0.48759(7) -0.6605(3) 0.40674(7) 0.0219(3) Uani 1 1 d . . . . .
H19 H 0.511642 -0.688711 0.450970 0.026 Uiso 1 1 calc R U . . .
C20 C 0.50087(7) -0.8132(3) 0.36527(7) 0.0234(3) Uani 1 1 d . . . . .
H20 H 0.534433 -0.946030 0.380881 0.028 Uiso 1 1 calc R U . . .
C21 C 0.46508(7) -0.7758(3) 0.29904(7) 0.0229(3) Uani 1 1 d . . . . .
H21 H 0.474522 -0.885513 0.270736 0.027 Uiso 1 1 calc R U . . .
C22 C 0.41730(7) -0.5840(3) 0.27565(7) 0.0210(3) Uani 1 1 d . . . . .
H22 H 0.393864 -0.560109 0.231208 0.025 Uiso 1 1 calc R U . . .
C23 C 0.34014(6) -0.0926(3) 0.33446(6) 0.0163(3) Uani 1 1 d . . . . .
C24 C 0.37703(6) -0.1275(3) 0.40190(7) 0.0173(3) Uani 1 1 d . . . . .
C25 C 0.40237(6) -0.4199(3) 0.31729(7) 0.0172(3) Uani 1 1 d . . . . .
C26 C 0.43776(6) -0.4587(3) 0.38398(7) 0.0180(3) Uani 1 1 d . . . . .
C27 C 0.33704(7) 0.4201(3) 0.51990(7) 0.0245(3) Uani 1 1 d . . . . .
H27A H 0.380646 0.451921 0.523573 0.029 Uiso 1 1 calc R U . . .
H27B H 0.324913 0.584554 0.537266 0.029 Uiso 1 1 calc R U . . .
C28 C 0.27907(7) 0.1558(3) 0.56087(8) 0.0288(3) Uani 1 1 d . . . . .
H28A H 0.242983 0.155783 0.518521 0.043 Uiso 1 1 calc R U . . .
H28B H 0.274077 0.308617 0.585673 0.043 Uiso 1 1 calc R U . . .
H28C H 0.279960 -0.020027 0.581971 0.043 Uiso 1 1 calc R U . . .

loop_
_atom_site_aniso_label
_atom_site_aniso_U_11
_atom_site_aniso_U_22
_atom_site_aniso_U_33
_atom_site_aniso_U_23
_atom_site_aniso_U_13
_atom_site_aniso_U_12
O1 0.0168(5) 0.0206(5) 0.0145(5) -0.0012(4) 0.0033(4) 0.0047(4)
O2 0.0198(5) 0.0218(5) 0.0134(5) -0.0033(4) 0.0042(4) 0.0030(4)
O3 0.0290(6) 0.0323(6) 0.0166(5) 0.0026(4) 0.0082(5) 0.0119(5)
N1 0.0130(5) 0.0148(5) 0.0161(6) 0.0011(4) 0.0061(5) -0.0009(4)
N2 0.0148(6) 0.0162(6) 0.0173(6) 0.0005(5) 0.0052(5) -0.0004(4)
C1 0.0137(6) 0.0161(6) 0.0123(6) 0.0014(5) 0.0030(5) -0.0002(5)
C2 0.0139(6) 0.0138(6) 0.0163(7) 0.0015(5) 0.0048(5) -0.0006(5)
C3 0.0178(7) 0.0159(6) 0.0135(7) -0.0013(5) 0.0070(5) -0.0013(5)
C4 0.0161(6) 0.0181(7) 0.0127(6) 0.0013(5) 0.0021(5) -0.0007(5)
C5 0.0144(6) 0.0171(7) 0.0199(7) 0.0022(5) 0.0042(6) -0.0008(5)
C6 0.0162(7) 0.0169(7) 0.0279(8) 0.0011(6) 0.0101(6) 0.0008(5)
C7 0.0207(7) 0.0193(7) 0.0239(8) -0.0035(6) 0.0131(6) -0.0021(5)
C8 0.0167(7) 0.0202(7) 0.0175(7) 0.0001(5) 0.0072(6) -0.0015(5)
C9 0.0137(6) 0.0133(6) 0.0162(7) 0.0007(5) 0.0057(5) -0.0029(5)
C10 0.0135(6) 0.0149(6) 0.0154(7) 0.0010(5) 0.0048(5) -0.0023(5)
C11 0.0126(6) 0.0138(6) 0.0181(7) 0.0010(5) 0.0065(5) -0.0028(5)
C12 0.0131(6) 0.0142(6) 0.0177(7) 0.0007(5) 0.0050(5) -0.0022(5)
C13 0.0218(7) 0.0261(8) 0.0141(7) -0.0056(6) 0.0016(6) 0.0012(6)
C14 0.0409(10) 0.0497(10) 0.0250(9) 0.0051(8) 0.0181(8) 0.0129(8)
O4 0.0207(5) 0.0251(5) 0.0175(5) 0.0001(4) 0.0067(4) 0.0062(4)
O5 0.0267(5) 0.0210(5) 0.0183(5) -0.0019(4) 0.0095(4) 0.0044(4)
O6 0.0246(5) 0.0268(5) 0.0203(5) 0.0006(4) 0.0101(4) 0.0046(4)
N3 0.0161(6) 0.0180(6) 0.0191(6) 0.0000(5) 0.0083(5) -0.0018(4)
N4 0.0190(6) 0.0181(6) 0.0212(6) 0.0019(5) 0.0086(5) 0.0009(5)
C15 0.0179(7) 0.0186(7) 0.0171(7) 0.0007(5) 0.0063(6) -0.0004(5)
C16 0.0177(7) 0.0149(7) 0.0203(7) 0.0013(5) 0.0080(6) 0.0000(5)
C17 0.0216(7) 0.0177(7) 0.0190(7) -0.0021(5) 0.0106(6) -0.0029(5)
C18 0.0207(7) 0.0200(7) 0.0152(7) 0.0010(5) 0.0063(6) -0.0006(6)
C19 0.0179(7) 0.0218(7) 0.0243(8) 0.0042(6) 0.0076(6) 0.0011(6)
C20 0.0201(7) 0.0192(7) 0.0338(9) 0.0039(6) 0.0146(7) 0.0028(6)
C21 0.0232(7) 0.0207(7) 0.0302(8) -0.0024(6) 0.0167(7) -0.0021(6)
C22 0.0220(7) 0.0218(7) 0.0216(7) -0.0012(6) 0.0119(6) -0.0024(6)
C23 0.0160(6) 0.0157(6) 0.0172(7) 0.0007(5) 0.0074(6) -0.0020(5)
C24 0.0168(7) 0.0155(7) 0.0196(7) 0.0019(5) 0.0081(6) -0.0023(5)
C25 0.0150(6) 0.0164(7) 0.0212(7) 0.0003(5) 0.0087(6) -0.0037(5)
C26 0.0171(7) 0.0170(7) 0.0207(7) 0.0003(5) 0.0092(6) -0.0025(5)
C27 0.0288(8) 0.0223(7) 0.0196(8) -0.0052(6) 0.0081(6) -0.0011(6)
C28 0.0291(8) 0.0354(9) 0.0263(8) 0.0021(7) 0.0162(7) 0.0054(7)

loop_
_atom_type_symbol
_atom_type_description
_atom_type_scat_dispersion_real
_atom_type_scat_dispersion_imag
_atom_type_scat_source
C C 0.0033 0.0016 'International Tables Vol C Tables 4.2.6.8 and 6.1.1.4'
H H 0.0000 0.0000 'International Tables Vol C Tables 4.2.6.8 and 6.1.1.4'
N N 0.0061 0.0033 'International Tables Vol C Tables 4.2.6.8 and 6.1.1.4'
O O 0.0106 0.0060 'International Tables Vol C Tables 4.2.6.8 and 6.1.1.4'

loop_
_exptl_crystal_face_index_h
_exptl_crystal_face_index_k
_exptl_crystal_face_index_l
_exptl_crystal_face_perp_dist
-1 0 -1 0.0352
1 0 1 0.0371
17 -5 3 0.0657
-6 7 -1 0.0651
23 -4 -24 0.0499
-25 3 26 0.0416
27 2 -27 0.0328
-12 -6 10 0.0733
-6 -7 -1 0.0752
-29 0 0 0.0389
29 1 0 0.0382
6 -6 7 0.0647
2 0 29 0.0370
-2 -1 -29 0.0375
-27 0 28 0.0297
2 2 -29 0.0387

loop_
_geom_angle_atom_site_label_1
_geom_angle_atom_site_label_2
_geom_angle_atom_site_label_3
_geom_angle
_geom_angle_site_symmetry_1
_geom_angle_site_symmetry_3
_geom_angle_publ_flag
C2 O1 H1 109.5 . . ?
C3 O2 C13 117.37(10) . . ?
C13 O3 C14 112.77(11) . . ?
C9 N1 C11 117.38(11) . . ?
C10 N2 C12 116.82(11) . . ?
C2 C1 H1A 119.6 . . ?
C2 C1 C9 120.80(12) . . ?
C9 C1 H1A 119.6 . . ?
O1 C2 C1 123.46(12) . . ?
O1 C2 C3 116.84(11) . . ?
C1 C2 C3 119.71(12) . . ?
O2 C3 C2 113.02(11) . . ?
O2 C3 C4 126.41(12) . . ?
C4 C3 C2 120.57(12) . . ?
C3 C4 H4 119.7 . . ?
C3 C4 C10 120.52(12) . . ?
C10 C4 H4 119.7 . . ?
C6 C5 H5 119.7 . . ?
C6 C5 C12 120.61(13) . . ?
C12 C5 H5 119.7 . . ?
C5 C6 H6 119.6 . . ?
C5 C6 C7 120.78(13) . . ?
C7 C6 H6 119.6 . . ?
C6 C7 H7 119.7 . . ?
C8 C7 C6 120.64(13) . . ?
C8 C7 H7 119.7 . . ?
C7 C8 H8 120.0 . . ?
C7 C8 C11 119.93(13) . . ?
C11 C8 H8 120.0 . . ?
N1 C9 C1 118.94(12) . . ?
N1 C9 C10 121.50(12) . . ?
C1 C9 C10 119.54(12) . . ?
N2 C10 C4 120.27(12) . . ?
N2 C10 C9 121.36(12) . . ?
C4 C10 C9 118.36(12) . . ?
N1 C11 C8 119.37(12) . . ?
N1 C11 C12 120.87(12) . . ?
C8 C11 C12 119.75(12) . . ?
N2 C12 C5 119.74(12) . . ?
N2 C12 C11 121.98(12) . . ?
C5 C12 C11 118.27(12) . . ?
O2 C13 H13A 109.2 . . ?
O2 C13 H13B 109.2 . . ?
O3 C13 O2 112.09(11) . . ?
O3 C13 H13A 109.2 . . ?
O3 C13 H13B 109.2 . . ?
H13A C13 H13B 107.9 . . ?
O3 C14 H14A 109.5 . . ?
O3 C14 H14B 109.5 . . ?
O3 C14 H14C 109.5 . . ?
H14A C14 H14B 109.5 . . ?
H14A C14 H14C 109.5 . . ?
H14B C14 H14C 109.5 . . ?
C16 O4 H4A 109.5 . . ?
C17 O5 C27 116.62(11) . . ?
C27 O6 C28 112.22(11) . . ?
C23 N3 C25 117.20(12) . . ?
C24 N4 C26 116.91(12) . . ?
C16 C15 H15 119.5 . . ?
C16 C15 C23 121.03(13) . . ?
C23 C15 H15 119.5 . . ?
O4 C16 C15 123.62(13) . . ?
O4 C16 C17 116.70(12) . . ?
C15 C16 C17 119.68(12) . . ?
O5 C17 C16 113.88(12) . . ?
O5 C17 C18 125.59(13) . . ?
C18 C17 C16 120.53(12) . . ?
C17 C18 H18 119.8 . . ?
C17 C18 C24 120.48(13) . . ?
C24 C18 H18 119.8 . . ?
C20 C19 H19 119.9 . . ?
C20 C19 C26 120.26(14) . . ?
C26 C19 H19 119.9 . . ?
C19 C20 H20 119.7 . . ?
C19 C20 C21 120.67(13) . . ?
C21 C20 H20 119.7 . . ?
C20 C21 H21 119.7 . . ?
C22 C21 C20 120.63(13) . . ?
C22 C21 H21 119.7 . . ?
C21 C22 H22 119.8 . . ?
C21 C22 C25 120.34(14) . . ?
C25 C22 H22 119.8 . . ?
N3 C23 C15 119.44(12) . . ?
N3 C23 C24 121.46(12) . . ?
C15 C23 C24 119.07(12) . . ?
N4 C24 C18 119.79(13) . . ?
N4 C24 C23 121.43(12) . . ?
C18 C24 C23 118.78(12) . . ?
N3 C25 C22 119.56(13) . . ?
N3 C25 C26 121.14(12) . . ?
C22 C25 C26 119.29(13) . . ?
N4 C26 C19 119.41(13) . . ?
N4 C26 C25 121.79(12) . . ?
C19 C26 C25 118.80(13) . . ?
O5 C27 H27A 109.1 . . ?
O5 C27 H27B 109.1 . . ?
O6 C27 O5 112.71(11) . . ?
O6 C27 H27A 109.1 . . ?
O6 C27 H27B 109.1 . . ?
H27A C27 H27B 107.8 . . ?
O6 C28 H28A 109.5 . . ?
O6 C28 H28B 109.5 . . ?
O6 C28 H28C 109.5 . . ?
H28A C28 H28B 109.5 . . ?
H28A C28 H28C 109.5 . . ?
H28B C28 H28C 109.5 . . ?

loop_
_geom_bond_atom_site_label_1
_geom_bond_atom_site_label_2
_geom_bond_distance
_geom_bond_site_symmetry_2
_geom_bond_publ_flag
O1 H1 0.8400 . ?
O1 C2 1.3451(16) . ?
O2 C3 1.3623(16) . ?
O2 C13 1.4325(16) . ?
O3 C13 1.3908(18) . ?
O3 C14 1.4348(19) . ?
N1 C9 1.3370(17) . ?
N1 C11 1.3531(17) . ?
N2 C10 1.3382(17) . ?
N2 C12 1.3541(17) . ?
C1 H1A 0.9500 . ?
C1 C2 1.3605(19) . ?
C1 C9 1.4162(18) . ?
C2 C3 1.4495(18) . ?
C3 C4 1.3649(19) . ?
C4 H4 0.9500 . ?
C4 C10 1.4251(19) . ?
C5 H5 0.9500 . ?
C5 C6 1.358(2) . ?
C5 C12 1.4265(19) . ?
C6 H6 0.9500 . ?
C6 C7 1.421(2) . ?
C7 H7 0.9500 . ?
C7 C8 1.3629(19) . ?
C8 H8 0.9500 . ?
C8 C11 1.4214(19) . ?
C9 C10 1.4450(18) . ?
C11 C12 1.4289(18) . ?
C13 H13A 0.9900 . ?
C13 H13B 0.9900 . ?
C14 H14A 0.9800 . ?
C14 H14B 0.9800 . ?
C14 H14C 0.9800 . ?
O4 H4A 0.8400 . ?
O4 C16 1.3464(16) . ?
O5 C17 1.3640(16) . ?
O5 C27 1.4319(17) . ?
O6 C27 1.3911(18) . ?
O6 C28 1.4401(18) . ?
N3 C23 1.3381(18) . ?
N3 C25 1.3522(17) . ?
N4 C24 1.3371(17) . ?
N4 C26 1.3532(18) . ?
C15 H15 0.9500 . ?
C15 C16 1.3617(19) . ?
C15 C23 1.4171(18) . ?
C16 C17 1.4470(19) . ?
C17 C18 1.3655(19) . ?
C18 H18 0.9500 . ?
C18 C24 1.4213(19) . ?
C19 H19 0.9500 . ?
C19 C20 1.364(2) . ?
C19 C26 1.4256(19) . ?
C20 H20 0.9500 . ?
C20 C21 1.419(2) . ?
C21 H21 0.9500 . ?
C21 C22 1.362(2) . ?
C22 H22 0.9500 . ?
C22 C25 1.4182(19) . ?
C23 C24 1.4438(19) . ?
C25 C26 1.4279(19) . ?
C27 H27A 0.9900 . ?
C27 H27B 0.9900 . ?
C28 H28A 0.9800 . ?
C28 H28B 0.9800 . ?
C28 H28C 0.9800 . ?

loop_
_geom_torsion_atom_site_label_1
_geom_torsion_atom_site_label_2
_geom_torsion_atom_site_label_3
_geom_torsion_atom_site_label_4
_geom_torsion
_geom_torsion_site_symmetry_1
_geom_torsion_site_symmetry_2
_geom_torsion_site_symmetry_3
_geom_torsion_site_symmetry_4
_geom_torsion_publ_flag
O1 C2 C3 O2 7.29(16) . . . . ?
O1 C2 C3 C4 -172.70(12) . . . . ?
O2 C3 C4 C10 176.77(12) . . . . ?
N1 C9 C10 N2 2.74(19) . . . . ?
N1 C9 C10 C4 -176.57(12) . . . . ?
N1 C11 C12 N2 2.26(19) . . . . ?
N1 C11 C12 C5 -177.14(12) . . . . ?
C1 C2 C3 O2 -172.26(12) . . . . ?
C1 C2 C3 C4 7.75(19) . . . . ?
C1 C9 C10 N2 -175.58(12) . . . . ?
C1 C9 C10 C4 5.11(18) . . . . ?
C2 C1 C9 N1 -179.06(12) . . . . ?
C2 C1 C9 C10 -0.70(19) . . . . ?
C2 C3 C4 C10 -3.2(2) . . . . ?
C3 O2 C13 O3 81.60(14) . . . . ?
C3 C4 C10 N2 177.62(12) . . . . ?
C3 C4 C10 C9 -3.06(19) . . . . ?
C5 C6 C7 C8 0.2(2) . . . . ?
C6 C5 C12 N2 179.41(12) . . . . ?
C6 C5 C12 C11 -1.18(19) . . . . ?
C6 C7 C8 C11 0.1(2) . . . . ?
C7 C8 C11 N1 177.67(12) . . . . ?
C7 C8 C11 C12 -0.97(19) . . . . ?
C8 C11 C12 N2 -179.13(12) . . . . ?
C8 C11 C12 C5 1.47(18) . . . . ?
C9 N1 C11 C8 -178.79(11) . . . . ?
C9 N1 C11 C12 -0.17(18) . . . . ?
C9 C1 C2 O1 174.84(12) . . . . ?
C9 C1 C2 C3 -5.63(19) . . . . ?
C10 N2 C12 C5 177.66(12) . . . . ?
C10 N2 C12 C11 -1.73(18) . . . . ?
C11 N1 C9 C1 176.14(11) . . . . ?
C11 N1 C9 C10 -2.19(18) . . . . ?
C12 N2 C10 C4 178.65(12) . . . . ?
C12 N2 C10 C9 -0.65(18) . . . . ?
C12 C5 C6 C7 0.4(2) . . . . ?
C13 O2 C3 C2 168.81(11) . . . . ?
C13 O2 C3 C4 -11.20(19) . . . . ?
C14 O3 C13 O2 80.19(14) . . . . ?
O4 C16 C17 O5 -7.08(17) . . . . ?
O4 C16 C17 C18 173.13(12) . . . . ?
O5 C17 C18 C24 -177.33(12) . . . . ?
N3 C23 C24 N4 -2.6(2) . . . . ?
N3 C23 C24 C18 177.14(12) . . . . ?
N3 C25 C26 N4 -0.6(2) . . . . ?
N3 C25 C26 C19 179.21(12) . . . . ?
C15 C16 C17 O5 172.91(12) . . . . ?
C15 C16 C17 C18 -6.9(2) . . . . ?
C15 C23 C24 N4 175.46(12) . . . . ?
C15 C23 C24 C18 -4.82(19) . . . . ?
C16 C15 C23 N3 178.54(13) . . . . ?
C16 C15 C23 C24 0.5(2) . . . . ?
C16 C17 C18 C24 2.4(2) . . . . ?
C17 O5 C27 O6 -73.29(15) . . . . ?
C17 C18 C24 N4 -176.96(12) . . . . ?
C17 C18 C24 C23 3.3(2) . . . . ?
C19 C20 C21 C22 0.8(2) . . . . ?
C20 C19 C26 N4 179.76(13) . . . . ?
C20 C19 C26 C25 -0.1(2) . . . . ?
C20 C21 C22 C25 -0.4(2) . . . . ?
C21 C22 C25 N3 -178.98(12) . . . . ?
C21 C22 C25 C26 -0.3(2) . . . . ?
C22 C25 C26 N4 -179.33(12) . . . . ?
C22 C25 C26 C19 0.53(19) . . . . ?
C23 N3 C25 C22 177.14(12) . . . . ?
C23 N3 C25 C26 -1.54(19) . . . . ?
C23 C15 C16 O4 -174.70(12) . . . . ?
C23 C15 C16 C17 5.3(2) . . . . ?
C24 N4 C26 C19 -178.65(12) . . . . ?
C24 N4 C26 C25 1.20(19) . . . . ?
C25 N3 C23 C15 -174.97(12) . . . . ?
C25 N3 C23 C24 3.07(18) . . . . ?
C26 N4 C24 C18 -179.40(12) . . . . ?
C26 N4 C24 C23 0.33(19) . . . . ?
C26 C19 C20 C21 -0.6(2) . . . . ?
C27 O5 C17 C16 -169.75(11) . . . . ?
C27 O5 C17 C18 10.03(19) . . . . ?
C28 O6 C27 O5 -68.00(15) . . . . ?

loop_
_exptl_oxdiff_crystal_face_indexfrac_h
_exptl_oxdiff_crystal_face_indexfrac_k
_exptl_oxdiff_crystal_face_indexfrac_l
_exptl_oxdiff_crystal_face_x
_exptl_oxdiff_crystal_face_y
_exptl_oxdiff_crystal_face_z
-1.0006 0.0001 -0.9987 0.0066 0.0569 0.0017
1.0006 -0.0001 0.9987 -0.0066 -0.0569 -0.0017
16.8948 -5.3243 2.9212 -0.3402 -0.5602 0.7553
-5.8704 6.6396 -1.4669 0.1359 0.2271 -0.9643
22.5460 -3.7705 -24.0456 -0.8421 0.1113 0.5278
-25.0261 2.6762 26.4270 0.9232 -0.1215 -0.3646
26.7905 1.6610 -27.4994 -0.9539 0.1239 -0.2733
-11.9057 -6.2631 9.9094 0.3624 -0.0068 0.9320
-5.9387 -6.6492 -1.0714 0.0757 0.1648 0.9834
-29.1877 0.0238 -0.4779 0.6074 0.7935 0.0384
28.6682 1.3133 0.4121 -0.5906 -0.7724 -0.2336
5.7703 -6.3461 6.9376 -0.0530 -0.3888 0.9198
1.7040 -0.1393 28.9908 0.3836 -0.9234 0.0091
-1.8831 -0.8723 -28.6630 -0.3802 0.9143 0.1393
-27.4788 -0.1544 28.4766 0.9902 -0.1292 0.0532
2.0544 1.9421 -29.4198 -0.4598 0.8432 -0.2786
